data_7704859
loop_
_publ_author_name
'Shukla, Pragya'
'Ansari, Kamal Uddin'
'Gao, Chen'
'Vaidya, Shefali'
'Tripathi, Shalini'
'Kumar, Pardeep'
'Butcher, Ray J.'
'Overgaard, Jacob'
'Shanmugam, Maheswaran'

_publ_section_title
;
 Influence of anion induced geometry change in Zn(ii) on the magnetization
 relaxation dynamics of Dy(iii) in Zn-Dy-Zn complexes.
;
_journal_issue 30
_journal_name_full 'Dalton transactions (Cambridge, England : 2003)'
_journal_page_first 10580
_journal_page_last 10593
_journal_paper_doi 10.1039/d0dt00949k
_journal_volume 49
_journal_year 2020
_chemical_formula_moiety
;
C38 H40 Dy N2 O14 Zn2, Cl
;
_chemical_formula_sum 'C38 H40 Cl Dy N2 O14 Zn2'
_chemical_formula_weight 1077.41
_space_group_crystal_system triclinic
_space_group_IT_number 2
_space_group_name_Hall '-P 1'
_space_group_name_H-M_alt 'P -1'
_atom_sites_solution_hydrogens geom
_audit_creation_method SHELXL-2018/3
_audit_update_record
;
2020-07-10 deposited with the CCDC.	2020-07-13 downloaded from the CCDC.
;
_cell_angle_alpha 75.924(5)
_cell_angle_beta 67.502(5)
_cell_angle_gamma 78.161(5)
_cell_formula_units_Z 2
_cell_length_a 13.0346(7)
_cell_length_b 13.9322(9)
_cell_length_c 15.7132(9)
_cell_measurement_reflns_used 13244
_cell_measurement_temperature 100(2)
_cell_measurement_theta_max 31.0680
_cell_measurement_theta_min 2.1330
_cell_volume 2537.1(3)
_computing_cell_refinement
;
CrystalClear-SM Expert 2.1 b28 (Rigaku, 2013)
;
_computing_data_collection
;
CrystalClear-SM Expert 2.1 b28 (Rigaku, 2013)
;
_computing_data_reduction
;
CrystalClear-SM Expert 2.1 b28 (Rigaku, 2013)
;
_computing_molecular_graphics 'Bruker SHELXTL (Sheldrick, 2008)'
_computing_publication_material 'Bruker SHELXTL (Sheldrick, 2008)'
_computing_structure_refinement 'SHELXL-2018/3 (Sheldrick, 2015b)'
_computing_structure_solution 'SHELXT (Sheldrick, 2015a)'
_diffrn_ambient_temperature 100(2)
_diffrn_measured_fraction_theta_full 0.997
_diffrn_measured_fraction_theta_max 0.909
_diffrn_measurement_device_type 'Rigaku Saturn724+ CCD (4x4 bin mode)'
_diffrn_radiation_type MoK\a
_diffrn_radiation_wavelength 0.71073
_diffrn_reflns_av_R_equivalents 0.0982
_diffrn_reflns_av_unetI/netI 0.0944
_diffrn_reflns_Laue_measured_fraction_full 0.997
_diffrn_reflns_Laue_measured_fraction_max 0.909
_diffrn_reflns_limit_h_max 18
_diffrn_reflns_limit_h_min -19
_diffrn_reflns_limit_k_max 20
_diffrn_reflns_limit_k_min -20
_diffrn_reflns_limit_l_max 22
_diffrn_reflns_limit_l_min -21
_diffrn_reflns_number 54615
_diffrn_reflns_point_group_measured_fraction_full 0.997
_diffrn_reflns_point_group_measured_fraction_max 0.909
_diffrn_reflns_theta_full 25.242
_diffrn_reflns_theta_max 31.283
_diffrn_reflns_theta_min 1.885
_diffrn_source MicroMax003_Mo
_exptl_absorpt_coefficient_mu 2.503
_exptl_absorpt_correction_T_max 1.00000
_exptl_absorpt_correction_T_min 0.61332
_exptl_absorpt_correction_type multi-scan
_exptl_absorpt_process_details 'CrysalisPro (Rigaku OD 2015)'
_exptl_crystal_colour yellow
_exptl_crystal_density_diffrn 1.410
_exptl_crystal_description block
_exptl_crystal_F_000 1074
_exptl_crystal_size_max 0.150
_exptl_crystal_size_mid 0.120
_exptl_crystal_size_min 0.090
_refine_diff_density_max 2.262
_refine_diff_density_min -1.965
_refine_diff_density_rms 0.191
_refine_ls_extinction_method none
_refine_ls_goodness_of_fit_ref 1.031
_refine_ls_hydrogen_treatment constr
_refine_ls_matrix_type full
_refine_ls_number_parameters 691
_refine_ls_number_reflns 15059
_refine_ls_number_restraints 767
_refine_ls_restrained_S_all 1.010
_refine_ls_R_factor_all 0.0988
_refine_ls_R_factor_gt 0.0628
_refine_ls_shift/su_max 0.001
_refine_ls_shift/su_mean 0.000
_refine_ls_structure_factor_coef Fsqd
_refine_ls_weighting_details 'w=1/[\s^2^(Fo^2^)+(0.0901P)^2^] where P=(Fo^2^+2Fc^2^)/3'
_refine_ls_weighting_scheme calc
_refine_ls_wR_factor_gt 0.1566
_refine_ls_wR_factor_ref 0.1772
_reflns_Friedel_coverage 0.000
_reflns_number_gt 10290
_reflns_number_total 15059
_reflns_threshold_expression 'I > 2\s(I)'
_cod_data_source_file d0dt00949k2.cif
_cod_data_source_block shelx_CCDC1
_cod_depositor_comments
;Adding full bibliography for 7704858--7704861.cif.

 Adding full bibliography for 7704858--7704861.cif.
;
_cod_database_code 7704859
_shelx_shelxl_version_number 2018/3
_shelx_space_group_comment
;
The symmetry employed for this shelxl refinement is uniquely defined
by the following loop, which should always be used as a source of
symmetry information in preference to the above space-group names.
They are only intended as comments.
;
_shelx_estimated_absorpt_t_min 0.705
_shelx_estimated_absorpt_t_max 0.806

loop_
_space_group_symop_operation_xyz
'x, y, z'
'-x, -y, -z'

loop_
_atom_site_label
_atom_site_type_symbol
_atom_site_fract_x
_atom_site_fract_y
_atom_site_fract_z
_atom_site_U_iso_or_equiv
_atom_site_adp_type
_atom_site_occupancy
_atom_site_site_symmetry_order
_atom_site_calc_flag
_atom_site_refinement_flags_posn
_atom_site_refinement_flags_adp
_atom_site_refinement_flags_occupancy
_atom_site_disorder_assembly
_atom_site_disorder_group
Dy1 Dy 0.27416(2) 0.49407(2) 0.26676(2) 0.03160(9) Uani 1 1 d . . . . .
Zn2 Zn 0.23360(5) 0.23713(4) 0.30130(4) 0.03444(15) Uani 1 1 d . . . . .
Zn1 Zn 0.28561(6) 0.75927(5) 0.21429(4) 0.04105(17) Uani 1 1 d . . . . .
O11 O 0.3449(3) 0.3270(2) 0.2903(2) 0.0318(7) Uani 1 1 d . . . . .
N11 N 0.3122(4) 0.1194(3) 0.3622(3) 0.0399(11) Uani 1 1 d . . . . .
C11 C 0.4475(4) 0.2926(4) 0.2886(3) 0.0312(10) Uani 1 1 d . . . . .
O12 O 0.4805(3) 0.4576(3) 0.2372(2) 0.0338(8) Uani 1 1 d . . . . .
C12 C 0.5263(4) 0.3598(4) 0.2582(3) 0.0301(10) Uani 1 1 d . . . . .
O13 O 0.1621(3) 0.0942(3) 0.3030(3) 0.0500(11) Uani 1 1 d . . . . .
C13 C 0.6362(4) 0.3317(4) 0.2471(4) 0.0379(12) Uani 1 1 d . . . . .
H13 H 0.686913 0.379968 0.224180 0.045 Uiso 1 1 calc R U . . .
C14 C 0.6725(5) 0.2327(5) 0.2695(5) 0.0557(16) Uani 1 1 d . . . . .
H14 H 0.750039 0.211801 0.257940 0.067 Uiso 1 1 calc R U . . .
C15 C 0.5965(5) 0.1612(5) 0.3096(4) 0.0492(15) Uani 1 1 d . . . . .
H15 H 0.621269 0.093849 0.330779 0.059 Uiso 1 1 calc R U . . .
C16 C 0.4849(4) 0.1905(4) 0.3177(4) 0.0391(12) Uani 1 1 d . . . . .
C17 C 0.4140(5) 0.1122(4) 0.3593(4) 0.0442(13) Uani 1 1 d . . . . .
H17 H 0.444519 0.050141 0.386865 0.053 Uiso 1 1 calc R U . . .
C18 C 0.2529(5) 0.0345(4) 0.4093(4) 0.0443(14) Uani 1 1 d . . . . .
C19 C 0.2706(5) -0.0315(4) 0.4865(5) 0.0535(16) Uani 1 1 d . . . . .
H19 H 0.324827 -0.022915 0.509880 0.064 Uiso 1 1 calc R U . . .
C20 C 0.2071(6) -0.1092(5) 0.5275(5) 0.067(2) Uani 1 1 d . . . . .
H20 H 0.217556 -0.154513 0.580342 0.081 Uiso 1 1 calc R U . . .
C21 C 0.1296(7) -0.1229(5) 0.4944(5) 0.069(2) Uani 1 1 d . . . . .
H21 H 0.088945 -0.178518 0.523444 0.082 Uiso 1 1 calc R U . . .
C22 C 0.1089(6) -0.0567(5) 0.4187(5) 0.064(2) Uani 1 1 d . . . . .
H22 H 0.053342 -0.065183 0.396797 0.077 Uiso 1 1 calc R U . . .
C23 C 0.1732(5) 0.0229(4) 0.3762(4) 0.0481(15) Uani 1 1 d . . . . .
C24 C 0.0805(6) 0.0900(5) 0.2662(5) 0.066(2) Uani 1 1 d . . . . .
H24A H 0.086344 0.142903 0.211125 0.099 Uiso 1 1 calc R U . . .
H24B H 0.005932 0.099354 0.313824 0.099 Uiso 1 1 calc R U . . .
H24C H 0.092488 0.024975 0.248151 0.099 Uiso 1 1 calc R U . . .
C25 C 0.5573(4) 0.5313(4) 0.2042(4) 0.0426(13) Uani 1 1 d . . . . .
H25A H 0.517190 0.597722 0.191748 0.064 Uiso 1 1 calc R U . . .
H25B H 0.617642 0.516891 0.146439 0.064 Uiso 1 1 calc R U . . .
H25C H 0.589032 0.529092 0.252083 0.064 Uiso 1 1 calc R U . . .
O31 O 0.3103(16) 0.6318(7) 0.3082(9) 0.0326(14) Uani 0.479(11) 1 d D U P A 1
O32 O 0.3059(14) 0.4604(6) 0.4165(8) 0.0322(14) Uani 0.479(11) 1 d D U P A 1
O33 O 0.2730(9) 0.9263(8) 0.1481(9) 0.0494(16) Uani 0.479(11) 1 d D U P A 1
N31 N 0.3824(11) 0.8269(7) 0.2587(9) 0.0408(15) Uani 0.479(11) 1 d D U P A 1
C31 C 0.341(2) 0.6251(9) 0.3792(10) 0.0338(11) Uani 0.479(11) 1 d D U P A 1
C32 C 0.3334(19) 0.5351(9) 0.4447(10) 0.0330(11) Uani 0.479(11) 1 d D U P A 1
C33 C 0.3504(13) 0.5237(8) 0.5278(8) 0.0360(14) Uani 0.479(11) 1 d D U P A 1
H33A H 0.336698 0.464178 0.573035 0.043 Uiso 0.479(11) 1 calc R U P A 1
C34 C 0.3885(12) 0.6027(9) 0.5441(8) 0.0380(14) Uani 0.479(11) 1 d D U P A 1
H34A H 0.404548 0.595845 0.599553 0.046 Uiso 0.479(11) 1 calc R U P A 1
C35 C 0.4023(12) 0.6885(9) 0.4802(8) 0.0381(14) Uani 0.479(11) 1 d D U P A 1
H35A H 0.425290 0.742098 0.493232 0.046 Uiso 0.479(11) 1 calc R U P A 1
C36 C 0.3840(16) 0.7013(8) 0.3959(9) 0.0376(12) Uani 0.479(11) 1 d D U P A 1
C37 C 0.4034(15) 0.7962(8) 0.3337(9) 0.0395(15) Uani 0.479(11) 1 d D U P A 1
H37A H 0.435514 0.840364 0.350996 0.047 Uiso 0.479(11) 1 calc R U P A 1
C38 C 0.4182(8) 0.9197(6) 0.2003(7) 0.0453(15) Uani 0.479(11) 1 d DG U P A 1
C39 C 0.5077(8) 0.9601(7) 0.1997(7) 0.0484(16) Uani 0.479(11) 1 d DG U P A 1
H39A H 0.548513 0.926184 0.239339 0.058 Uiso 0.479(11) 1 calc R U P A 1
C40 C 0.5374(9) 1.0499(7) 0.1410(7) 0.0501(18) Uani 0.479(11) 1 d DG U P A 1
H40A H 0.598509 1.077487 0.140557 0.060 Uiso 0.479(11) 1 calc R U P A 1
C41 C 0.4776(10) 1.0995(6) 0.0829(7) 0.0503(18) Uani 0.479(11) 1 d DG U P A 1
H41A H 0.497933 1.160923 0.042821 0.060 Uiso 0.479(11) 1 calc R U P A 1
C42 C 0.3882(9) 1.0592(6) 0.0835(7) 0.0507(17) Uani 0.479(11) 1 d DG U P A 1
H42A H 0.347361 1.093057 0.043866 0.061 Uiso 0.479(11) 1 calc R U P A 1
C43 C 0.3585(8) 0.9693(6) 0.1422(7) 0.0472(15) Uani 0.479(11) 1 d DG U P A 1
C44 C 0.2284(15) 0.9588(13) 0.0750(11) 0.055(2) Uani 0.479(11) 1 d D U P A 1
H44A H 0.198985 1.029611 0.072309 0.082 Uiso 0.479(11) 1 calc R U P A 1
H44B H 0.167971 0.919929 0.087135 0.082 Uiso 0.479(11) 1 calc R U P A 1
H44C H 0.287560 0.949124 0.015198 0.082 Uiso 0.479(11) 1 calc R U P A 1
C45 C 0.2977(14) 0.3661(7) 0.4804(8) 0.030(2) Uani 0.479(11) 1 d D U P A 1
H45A H 0.250558 0.377027 0.543780 0.045 Uiso 0.479(11) 1 calc R U P A 1
H45B H 0.372593 0.335274 0.479755 0.045 Uiso 0.479(11) 1 calc R U P A 1
H45C H 0.264417 0.322024 0.460976 0.045 Uiso 0.479(11) 1 calc R U P A 1
O31A O 0.3183(15) 0.6330(6) 0.2973(8) 0.0328(14) Uani 0.521(11) 1 d D U P A 2
O32A O 0.2957(13) 0.4742(6) 0.4231(7) 0.0327(14) Uani 0.521(11) 1 d D U P A 2
O33A O 0.2465(9) 0.9207(7) 0.1398(8) 0.0501(16) Uani 0.521(11) 1 d D U P A 2
N31A N 0.3692(11) 0.8362(7) 0.2434(8) 0.0409(15) Uani 0.521(11) 1 d D U P A 2
C31A C 0.3446(19) 0.6351(8) 0.3689(9) 0.0340(11) Uani 0.521(11) 1 d D U P A 2
C32A C 0.3381(18) 0.5488(8) 0.4388(9) 0.0331(11) Uani 0.521(11) 1 d D U P A 2
C33A C 0.3657(12) 0.5421(8) 0.5162(7) 0.0360(13) Uani 0.521(11) 1 d D U P A 2
H33B H 0.359945 0.482664 0.561854 0.043 Uiso 0.521(11) 1 calc R U P A 2
C34A C 0.4027(11) 0.6254(8) 0.5263(7) 0.0375(14) Uani 0.521(11) 1 d D U P A 2
H34B H 0.419538 0.623717 0.580411 0.045 Uiso 0.521(11) 1 calc R U P A 2
C35A C 0.4142(11) 0.7079(8) 0.4583(7) 0.0387(13) Uani 0.521(11) 1 d D U P A 2
H35B H 0.444757 0.761651 0.463561 0.046 Uiso 0.521(11) 1 calc R U P A 2
C36A C 0.3828(15) 0.7170(8) 0.3809(8) 0.0380(12) Uani 0.521(11) 1 d D U P A 2
C37A C 0.3992(14) 0.8094(8) 0.3141(8) 0.0409(15) Uani 0.521(11) 1 d D U P A 2
H37B H 0.436547 0.854828 0.324515 0.049 Uiso 0.521(11) 1 calc R U P A 2
C38A C 0.3917(8) 0.9324(6) 0.1852(6) 0.0459(15) Uani 0.521(11) 1 d DG U P A 2
C39A C 0.4770(8) 0.9821(6) 0.1796(6) 0.0492(16) Uani 0.521(11) 1 d DG U P A 2
H39B H 0.521218 0.954401 0.217766 0.059 Uiso 0.521(11) 1 calc R U P A 2
C40A C 0.4975(8) 1.0722(6) 0.1181(7) 0.0503(17) Uani 0.521(11) 1 d DG U P A 2
H40B H 0.555731 1.106145 0.114237 0.060 Uiso 0.521(11) 1 calc R U P A 2
C41A C 0.4327(9) 1.1127(5) 0.0622(6) 0.0523(19) Uani 0.521(11) 1 d DG U P A 2
H41B H 0.446725 1.174276 0.020177 0.063 Uiso 0.521(11) 1 calc R U P A 2
C42A C 0.3475(9) 1.0630(6) 0.0678(6) 0.0504(17) Uani 0.521(11) 1 d DG U P A 2
H42B H 0.303205 1.090666 0.029647 0.060 Uiso 0.521(11) 1 calc R U P A 2
C43A C 0.3270(8) 0.9729(6) 0.1293(7) 0.0482(15) Uani 0.521(11) 1 d DG U P A 2
C44A C 0.1949(14) 0.9454(12) 0.0714(10) 0.055(2) Uani 0.521(11) 1 d D U P A 2
H44D H 0.143725 1.007396 0.079768 0.082 Uiso 0.521(11) 1 calc R U P A 2
H44E H 0.152752 0.891469 0.078302 0.082 Uiso 0.521(11) 1 calc R U P A 2
H44F H 0.252344 0.954281 0.008707 0.082 Uiso 0.521(11) 1 calc R U P A 2
C45A C 0.2801(13) 0.3861(8) 0.4949(8) 0.033(2) Uani 0.521(11) 1 d D U P A 2
H45D H 0.352113 0.356535 0.501928 0.049 Uiso 0.521(11) 1 calc R U P A 2
H45E H 0.250397 0.337771 0.477266 0.049 Uiso 0.521(11) 1 calc R U P A 2
H45F H 0.227294 0.403997 0.554386 0.049 Uiso 0.521(11) 1 calc R U P A 2
O51 O 0.1227(4) 0.7745(3) 0.2589(3) 0.0557(11) Uani 1 1 d . . . . .
O52 O 0.1350(4) 0.6185(3) 0.2494(3) 0.0538(11) Uani 1 1 d . . . . .
C51 C 0.0798(5) 0.6985(6) 0.2688(5) 0.0595(19) Uani 1 1 d . . . . .
C52 C -0.0443(6) 0.7086(8) 0.3043(8) 0.121(4) Uani 1 1 d . . . . .
H52A H -0.068691 0.654674 0.289433 0.182 Uiso 1 1 calc R U . . .
H52B H -0.073443 0.773062 0.274651 0.182 Uiso 1 1 calc R U . . .
H52C H -0.072740 0.704694 0.372376 0.182 Uiso 1 1 calc R U . . .
O53 O 0.2162(4) 0.4302(3) 0.1751(3) 0.0578(12) Uani 1 1 d . . . . .
O54 O 0.2338(4) 0.2683(3) 0.1741(3) 0.0522(11) Uani 1 1 d . . . . .
C53 C 0.2257(5) 0.3581(6) 0.1359(4) 0.0544(17) Uani 1 1 d . . . . .
C54 C 0.2272(9) 0.3797(8) 0.0382(5) 0.104(3) Uani 1 1 d . . . . .
H54A H 0.293003 0.341263 -0.000333 0.156 Uiso 1 1 calc R U . . .
H54B H 0.230608 0.451067 0.013049 0.156 Uiso 1 1 calc R U . . .
H54C H 0.159174 0.361003 0.037398 0.156 Uiso 1 1 calc R U . . .
O55 O 0.3600(4) 0.7348(3) 0.0865(2) 0.0478(10) Uani 1 1 d . . . . .
O56 O 0.3691(3) 0.5701(3) 0.1191(2) 0.0394(9) Uani 1 1 d . . . . .
C55 C 0.3857(4) 0.6502(4) 0.0637(3) 0.0347(11) Uani 1 1 d . . . . .
C56 C 0.4416(7) 0.6465(5) -0.0388(4) 0.062(2) Uani 1 1 d . . . . .
H56A H 0.488051 0.700857 -0.069620 0.092 Uiso 1 1 calc R U . . .
H56B H 0.384528 0.653771 -0.067032 0.092 Uiso 1 1 calc R U . . .
H56C H 0.488748 0.582390 -0.046630 0.092 Uiso 1 1 calc R U . . .
O57 O 0.1202(3) 0.4310(3) 0.3812(3) 0.0414(9) Uani 1 1 d . . . . .
O58 O 0.0902(3) 0.2760(3) 0.3944(2) 0.0366(8) Uani 1 1 d . . . . .
C57 C 0.0599(4) 0.3615(4) 0.4158(3) 0.0326(11) Uani 1 1 d . . . . .
C58 C -0.0539(5) 0.3803(5) 0.4858(5) 0.0530(17) Uani 1 1 d . . . . .
H58A H -0.067822 0.322767 0.537207 0.080 Uiso 1 1 calc R U . . .
H58B H -0.109732 0.390413 0.455774 0.080 Uiso 1 1 calc R U . . .
H58C H -0.059018 0.439941 0.510441 0.080 Uiso 1 1 calc R U . . .
Cl1 Cl 0.6389(5) 0.8670(3) 0.3862(4) 0.130(2) Uani 0.690(7) 1 d . U P . .
Cl1A Cl 0.5558(12) 0.8970(8) 0.4430(9) 0.130(3) Uani 0.310(7) 1 d . U P . .

loop_
_atom_site_aniso_label
_atom_site_aniso_U_11
_atom_site_aniso_U_22
_atom_site_aniso_U_33
_atom_site_aniso_U_23
_atom_site_aniso_U_13
_atom_site_aniso_U_12
Dy1 0.03103(14) 0.02854(15) 0.03217(13) -0.00134(9) -0.00691(10) -0.01042(10)
Zn2 0.0295(3) 0.0331(3) 0.0370(3) -0.0138(3) -0.0004(2) -0.0092(2)
Zn1 0.0453(4) 0.0271(3) 0.0343(3) -0.0070(2) 0.0041(3) -0.0032(3)
O11 0.0267(17) 0.0257(18) 0.0369(18) -0.0052(14) -0.0026(15) -0.0076(14)
N11 0.035(2) 0.030(2) 0.042(2) -0.0120(19) 0.005(2) -0.0079(19)
C11 0.025(2) 0.037(3) 0.029(2) -0.009(2) -0.0020(19) -0.006(2)
O12 0.0303(18) 0.0320(19) 0.0365(18) -0.0037(15) -0.0079(15) -0.0088(15)
C12 0.029(2) 0.029(3) 0.028(2) -0.0059(19) -0.0041(19) -0.007(2)
O13 0.047(2) 0.052(3) 0.052(2) -0.024(2) -0.002(2) -0.021(2)
C13 0.035(3) 0.040(3) 0.035(3) -0.004(2) -0.007(2) -0.011(2)
C14 0.027(3) 0.061(4) 0.074(4) -0.015(3) -0.012(3) -0.002(3)
C15 0.033(3) 0.044(3) 0.058(4) -0.006(3) -0.007(3) -0.001(3)
C16 0.031(3) 0.044(3) 0.037(3) -0.014(2) -0.001(2) -0.009(2)
C17 0.037(3) 0.034(3) 0.050(3) -0.008(3) -0.002(3) -0.006(2)
C18 0.037(3) 0.028(3) 0.053(3) -0.019(2) 0.007(3) -0.002(2)
C19 0.041(3) 0.032(3) 0.068(4) -0.003(3) -0.001(3) -0.007(3)
C20 0.057(4) 0.043(4) 0.068(4) 0.005(3) 0.010(4) -0.016(3)
C21 0.073(5) 0.029(3) 0.073(5) -0.015(3) 0.019(4) -0.019(3)
C22 0.049(4) 0.054(4) 0.079(5) -0.043(4) 0.016(3) -0.023(3)
C23 0.041(3) 0.038(3) 0.056(3) -0.031(3) 0.009(3) -0.008(3)
C24 0.058(4) 0.074(5) 0.063(4) -0.036(4) 0.005(3) -0.027(4)
C25 0.030(3) 0.043(3) 0.050(3) -0.004(3) -0.003(2) -0.019(2)
O31 0.031(3) 0.031(2) 0.029(3) -0.009(2) 0.001(2) -0.005(2)
O32 0.031(3) 0.032(3) 0.029(2) -0.008(2) -0.003(2) -0.005(2)
O33 0.053(3) 0.034(2) 0.048(3) -0.006(2) -0.004(2) -0.005(2)
N31 0.044(3) 0.032(2) 0.037(3) -0.013(2) 0.000(2) -0.007(2)
C31 0.031(2) 0.034(2) 0.031(2) -0.0120(18) -0.001(2) -0.0039(19)
C32 0.029(2) 0.034(2) 0.0317(19) -0.0095(18) -0.0025(19) -0.005(2)
C33 0.031(3) 0.039(3) 0.035(2) -0.009(2) -0.005(2) -0.007(2)
C34 0.034(3) 0.040(3) 0.036(3) -0.011(2) -0.004(2) -0.008(2)
C35 0.035(3) 0.038(3) 0.037(3) -0.014(2) -0.001(2) -0.008(2)
C36 0.034(2) 0.036(2) 0.036(2) -0.0118(19) 0.000(2) -0.006(2)
C37 0.040(2) 0.035(2) 0.037(3) -0.014(2) -0.001(2) -0.007(2)
C38 0.050(3) 0.032(2) 0.043(3) -0.0134(19) 0.001(2) -0.008(2)
C39 0.051(3) 0.036(3) 0.046(3) -0.011(2) 0.000(2) -0.011(2)
C40 0.054(4) 0.036(3) 0.048(3) -0.012(3) 0.001(3) -0.012(3)
C41 0.055(3) 0.036(3) 0.047(3) -0.012(2) 0.000(3) -0.009(2)
C42 0.055(3) 0.035(2) 0.047(3) -0.011(2) -0.001(2) -0.006(2)
C43 0.052(3) 0.032(2) 0.045(2) -0.0126(19) 0.000(2) -0.007(2)
C44 0.057(5) 0.042(5) 0.053(4) -0.004(4) -0.010(4) -0.006(4)
C45 0.041(5) 0.028(4) 0.011(4) -0.011(3) 0.004(4) -0.001(4)
O31A 0.031(3) 0.031(2) 0.028(3) -0.010(2) 0.001(2) -0.005(2)
O32A 0.031(3) 0.033(3) 0.028(2) -0.009(2) -0.001(2) -0.004(2)
O33A 0.053(3) 0.034(2) 0.049(3) -0.006(2) -0.005(3) -0.004(2)
N31A 0.044(3) 0.032(2) 0.037(3) -0.014(2) 0.001(2) -0.007(2)
C31A 0.030(2) 0.033(2) 0.031(2) -0.0117(17) 0.000(2) -0.0039(18)
C32A 0.029(2) 0.034(2) 0.0318(19) -0.0100(18) -0.0025(18) -0.005(2)
C33A 0.030(3) 0.038(3) 0.036(2) -0.008(2) -0.004(2) -0.008(2)
C34A 0.033(3) 0.039(3) 0.037(3) -0.010(2) -0.004(2) -0.010(2)
C35A 0.035(2) 0.037(3) 0.037(3) -0.014(2) 0.000(2) -0.007(2)
C36A 0.034(2) 0.036(2) 0.036(2) -0.0128(19) 0.000(2) -0.006(2)
C37A 0.041(2) 0.035(2) 0.038(3) -0.014(2) 0.001(2) -0.007(2)
C38A 0.050(3) 0.033(2) 0.043(2) -0.0122(19) 0.001(2) -0.008(2)
C39A 0.053(3) 0.036(2) 0.046(3) -0.012(2) 0.001(2) -0.009(2)
C40A 0.054(3) 0.034(3) 0.049(3) -0.011(2) 0.000(2) -0.009(2)
C41A 0.056(4) 0.037(3) 0.049(3) -0.011(3) 0.001(3) -0.008(3)
C42A 0.055(3) 0.036(2) 0.047(3) -0.013(2) -0.001(3) -0.006(3)
C43A 0.053(3) 0.034(2) 0.046(2) -0.012(2) -0.001(2) -0.004(2)
C44A 0.057(6) 0.043(5) 0.052(4) -0.002(4) -0.010(4) -0.007(4)
C45A 0.043(5) 0.036(4) 0.019(4) -0.011(3) -0.004(4) -0.012(4)
O51 0.047(3) 0.049(3) 0.049(2) -0.005(2) -0.004(2) 0.010(2)
O52 0.043(2) 0.043(2) 0.072(3) 0.001(2) -0.024(2) -0.0045(19)
C51 0.034(3) 0.060(4) 0.055(4) 0.008(3) 0.000(3) 0.007(3)
C52 0.031(4) 0.132(9) 0.152(10) -0.004(7) 0.004(5) -0.004(5)
O53 0.078(3) 0.048(3) 0.064(3) -0.001(2) -0.039(2) -0.027(2)
O54 0.055(3) 0.065(3) 0.040(2) -0.024(2) -0.007(2) -0.018(2)
C53 0.051(4) 0.081(5) 0.034(3) -0.006(3) -0.006(3) -0.036(4)
C54 0.132(9) 0.142(9) 0.040(4) 0.008(5) -0.032(5) -0.048(7)
O55 0.062(3) 0.029(2) 0.0333(19) -0.0055(16) 0.0035(18) -0.0051(18)
O56 0.049(2) 0.037(2) 0.0303(17) -0.0052(15) -0.0090(17) -0.0105(17)
C55 0.036(3) 0.032(3) 0.027(2) -0.003(2) -0.001(2) -0.009(2)
C56 0.093(6) 0.047(4) 0.029(3) -0.011(3) -0.003(3) -0.008(4)
O57 0.034(2) 0.035(2) 0.048(2) -0.0079(17) -0.0028(17) -0.0113(16)
O58 0.0283(18) 0.034(2) 0.0410(19) -0.0140(16) 0.0022(15) -0.0098(15)
C57 0.029(2) 0.032(3) 0.034(2) -0.007(2) -0.003(2) -0.012(2)
C58 0.036(3) 0.047(4) 0.059(4) -0.022(3) 0.013(3) -0.011(3)
Cl1 0.126(4) 0.098(3) 0.155(5) 0.004(3) -0.034(3) -0.055(3)
Cl1A 0.126(7) 0.120(6) 0.150(8) -0.014(5) -0.043(5) -0.052(6)

loop_
_atom_type_symbol
_atom_type_description
_atom_type_scat_dispersion_real
_atom_type_scat_dispersion_imag
_atom_type_scat_source
C C 0.0033 0.0016 'International Tables Vol C Tables 4.2.6.8 and 6.1.1.4'
H H 0.0000 0.0000 'International Tables Vol C Tables 4.2.6.8 and 6.1.1.4'
N N 0.0061 0.0033 'International Tables Vol C Tables 4.2.6.8 and 6.1.1.4'
O O 0.0106 0.0060 'International Tables Vol C Tables 4.2.6.8 and 6.1.1.4'
Dy Dy -0.1892 4.4098 'International Tables Vol C Tables 4.2.6.8 and 6.1.1.4'
Zn Zn 0.2839 1.4301 'International Tables Vol C Tables 4.2.6.8 and 6.1.1.4'
Cl Cl 0.1484 0.1585 'International Tables Vol C Tables 4.2.6.8 and 6.1.1.4'

loop_
_geom_angle_atom_site_label_1
_geom_angle_atom_site_label_2
_geom_angle_atom_site_label_3
_geom_angle
_geom_angle_site_symmetry_1
_geom_angle_site_symmetry_3
_geom_angle_publ_flag
O53 Dy1 O56 76.68(14) . . ?
O53 Dy1 O52 81.02(17) . . ?
O56 Dy1 O52 82.23(15) . . ?
O53 Dy1 O57 82.09(15) . . ?
O56 Dy1 O57 153.42(15) . . ?
O52 Dy1 O57 78.79(14) . . ?
O53 Dy1 O11 77.33(14) . . ?
O56 Dy1 O11 110.07(13) . . ?
O52 Dy1 O11 151.56(13) . . ?
O57 Dy1 O11 80.14(12) . . ?
O53 Dy1 O31A 148.0(2) . . ?
O56 Dy1 O31A 79.0(3) . . ?
O52 Dy1 O31A 75.3(4) . . ?
O57 Dy1 O31A 113.5(4) . . ?
O11 Dy1 O31A 131.2(3) . . ?
O53 Dy1 O31 150.2(2) . . ?
O56 Dy1 O31 82.8(3) . . ?
O52 Dy1 O31 75.0(4) . . ?
O57 Dy1 O31 109.7(4) . . ?
O11 Dy1 O31 130.7(3) . . ?
O53 Dy1 O32 144.2(2) . . ?
O56 Dy1 O32 133.5(3) . . ?
O52 Dy1 O32 116.8(4) . . ?
O57 Dy1 O32 72.4(4) . . ?
O11 Dy1 O32 74.0(3) . . ?
O31 Dy1 O32 64.5(3) . . ?
O53 Dy1 O12 114.76(15) . . ?
O56 Dy1 O12 70.76(13) . . ?
O52 Dy1 O12 143.35(12) . . ?
O57 Dy1 O12 133.86(13) . . ?
O11 Dy1 O12 64.07(11) . . ?
O31A Dy1 O12 75.5(4) . . ?
O31 Dy1 O12 77.4(5) . . ?
O32 Dy1 O12 70.5(4) . . ?
O53 Dy1 O32A 147.1(2) . . ?
O56 Dy1 O32A 133.5(3) . . ?
O52 Dy1 O32A 111.8(3) . . ?
O57 Dy1 O32A 71.6(3) . . ?
O11 Dy1 O32A 79.0(2) . . ?
O31A Dy1 O32A 63.7(2) . . ?
O12 Dy1 O32A 73.7(4) . . ?
O54 Zn2 O58 114.02(18) . . ?
O54 Zn2 N11 128.81(19) . . ?
O58 Zn2 N11 108.47(16) . . ?
O54 Zn2 O11 100.42(16) . . ?
O58 Zn2 O11 108.28(14) . . ?
N11 Zn2 O11 91.87(16) . . ?
O54 Zn2 O13 81.45(16) . . ?
O58 Zn2 O13 88.54(14) . . ?
N11 Zn2 O13 72.27(17) . . ?
O11 Zn2 O13 160.11(15) . . ?
N31A Zn1 O51 123.6(5) . . ?
N31A Zn1 O55 110.8(4) . . ?
O51 Zn1 O55 115.3(2) . . ?
N31A Zn1 O31A 95.5(4) . . ?
O51 Zn1 O31A 101.2(5) . . ?
O55 Zn1 O31A 106.1(4) . . ?
O51 Zn1 O31 98.2(5) . . ?
O55 Zn1 O31 109.9(5) . . ?
O51 Zn1 N31 125.3(5) . . ?
O55 Zn1 N31 113.3(4) . . ?
O31 Zn1 N31 87.4(4) . . ?
O51 Zn1 O33 87.0(3) . . ?
O55 Zn1 O33 86.2(4) . . ?
O31 Zn1 O33 158.5(5) . . ?
N31 Zn1 O33 72.8(3) . . ?
N31A Zn1 O33A 75.9(3) . . ?
O51 Zn1 O33A 78.9(3) . . ?
O55 Zn1 O33A 83.3(4) . . ?
O31A Zn1 O33A 169.2(5) . . ?
C11 O11 Zn2 122.8(3) . . ?
C11 O11 Dy1 125.3(3) . . ?
Zn2 O11 Dy1 111.66(15) . . ?
C17 N11 C18 117.7(5) . . ?
C17 N11 Zn2 125.0(4) . . ?
C18 N11 Zn2 117.2(4) . . ?
O11 C11 C12 118.8(5) . . ?
O11 C11 C16 124.6(4) . . ?
C12 C11 C16 116.5(5) . . ?
C12 O12 C25 115.6(4) . . ?
C12 O12 Dy1 118.8(3) . . ?
C25 O12 Dy1 125.5(3) . . ?
C13 C12 O12 123.9(4) . . ?
C13 C12 C11 123.7(5) . . ?
O12 C12 C11 112.4(4) . . ?
C23 O13 C24 118.9(5) . . ?
C23 O13 Zn2 108.8(3) . . ?
C24 O13 Zn2 127.4(4) . . ?
C12 C13 C14 118.9(5) . . ?
C12 C13 H13 120.5 . . ?
C14 C13 H13 120.5 . . ?
C13 C14 C15 120.9(5) . . ?
C13 C14 H14 119.5 . . ?
C15 C14 H14 119.5 . . ?
C16 C15 C14 119.3(6) . . ?
C16 C15 H15 120.3 . . ?
C14 C15 H15 120.3 . . ?
C15 C16 C11 120.1(5) . . ?
C15 C16 C17 115.2(5) . . ?
C11 C16 C17 124.7(5) . . ?
N11 C17 C16 125.4(6) . . ?
N11 C17 H17 117.3 . . ?
C16 C17 H17 117.3 . . ?
C23 C18 C19 121.1(5) . . ?
C23 C18 N11 116.1(6) . . ?
C19 C18 N11 122.8(6) . . ?
C20 C19 C18 117.8(7) . . ?
C20 C19 H19 121.1 . . ?
C18 C19 H19 121.1 . . ?
C21 C20 C19 121.8(7) . . ?
C21 C20 H20 119.1 . . ?
C19 C20 H20 119.1 . . ?
C20 C21 C22 121.3(6) . . ?
C20 C21 H21 119.3 . . ?
C22 C21 H21 119.3 . . ?
C21 C22 C23 117.5(7) . . ?
C21 C22 H22 121.3 . . ?
C23 C22 H22 121.3 . . ?
O13 C23 C18 114.9(5) . . ?
O13 C23 C22 124.6(7) . . ?
C18 C23 C22 120.5(7) . . ?
O13 C24 H24A 109.5 . . ?
O13 C24 H24B 109.5 . . ?
H24A C24 H24B 109.5 . . ?
O13 C24 H24C 109.5 . . ?
H24A C24 H24C 109.5 . . ?
H24B C24 H24C 109.5 . . ?
O12 C25 H25A 109.5 . . ?
O12 C25 H25B 109.5 . . ?
H25A C25 H25B 109.5 . . ?
O12 C25 H25C 109.5 . . ?
H25A C25 H25C 109.5 . . ?
H25B C25 H25C 109.5 . . ?
C31 O31 Zn1 127.4(5) . . ?
C31 O31 Dy1 123.5(5) . . ?
Zn1 O31 Dy1 109.0(4) . . ?
C32 O32 C45 115.2(5) . . ?
C32 O32 Dy1 119.9(4) . . ?
C45 O32 Dy1 124.9(5) . . ?
C43 O33 C44 117.9(6) . . ?
C43 O33 Zn1 112.5(5) . . ?
C44 O33 Zn1 119.0(9) . . ?
C37 N31 C38 119.5(6) . . ?
C37 N31 Zn1 125.4(5) . . ?
C38 N31 Zn1 114.9(5) . . ?
O31 C31 C32 118.4(5) . . ?
O31 C31 C36 125.0(6) . . ?
C32 C31 C36 116.6(5) . . ?
C33 C32 O32 124.0(5) . . ?
C33 C32 C31 123.4(6) . . ?
O32 C32 C31 112.7(5) . . ?
C32 C33 C34 118.2(6) . . ?
C32 C33 H33A 120.9 . . ?
C34 C33 H33A 120.9 . . ?
C35 C34 C33 119.6(6) . . ?
C35 C34 H34A 120.2 . . ?
C33 C34 H34A 120.2 . . ?
C34 C35 C36 122.6(6) . . ?
C34 C35 H35A 118.7 . . ?
C36 C35 H35A 118.7 . . ?
C35 C36 C31 119.0(6) . . ?
C35 C36 C37 116.8(6) . . ?
C31 C36 C37 124.1(6) . . ?
N31 C37 C36 127.2(6) . . ?
N31 C37 H37A 116.4 . . ?
C36 C37 H37A 116.4 . . ?
C39 C38 C43 120.0 . . ?
C39 C38 N31 123.4(4) . . ?
C43 C38 N31 116.6(4) . . ?
C40 C39 C38 120.0 . . ?
C40 C39 H39A 120.0 . . ?
C38 C39 H39A 120.0 . . ?
C41 C40 C39 120.0 . . ?
C41 C40 H40A 120.0 . . ?
C39 C40 H40A 120.0 . . ?
C40 C41 C42 120.0 . . ?
C40 C41 H41A 120.0 . . ?
C42 C41 H41A 120.0 . . ?
C43 C42 C41 120.0 . . ?
C43 C42 H42A 120.0 . . ?
C41 C42 H42A 120.0 . . ?
O33 C43 C42 123.8(4) . . ?
O33 C43 C38 116.2(4) . . ?
C42 C43 C38 120.0 . . ?
O33 C44 H44A 109.5 . . ?
O33 C44 H44B 109.5 . . ?
H44A C44 H44B 109.5 . . ?
O33 C44 H44C 109.5 . . ?
H44A C44 H44C 109.5 . . ?
H44B C44 H44C 109.5 . . ?
O32 C45 H45A 109.5 . . ?
O32 C45 H45B 109.5 . . ?
H45A C45 H45B 109.5 . . ?
O32 C45 H45C 109.5 . . ?
H45A C45 H45C 109.5 . . ?
H45B C45 H45C 109.5 . . ?
C31A O31A Zn1 120.6(6) . . ?
C31A O31A Dy1 125.8(4) . . ?
Zn1 O31A Dy1 112.8(4) . . ?
C32A O32A C45A 115.6(5) . . ?
C32A O32A Dy1 118.3(4) . . ?
C45A O32A Dy1 125.6(5) . . ?
C43A O33A C44A 118.4(6) . . ?
C43A O33A Zn1 108.2(5) . . ?
C44A O33A Zn1 124.3(8) . . ?
C37A N31A C38A 119.1(6) . . ?
C37A N31A Zn1 123.0(5) . . ?
C38A N31A Zn1 117.8(5) . . ?
O31A C31A C32A 118.4(5) . . ?
O31A C31A C36A 124.8(5) . . ?
C32A C31A C36A 116.8(5) . . ?
C33A C32A O32A 124.0(5) . . ?
C33A C32A C31A 123.3(5) . . ?
O32A C32A C31A 112.6(5) . . ?
C32A C33A C34A 118.5(6) . . ?
C32A C33A H33B 120.7 . . ?
C34A C33A H33B 120.7 . . ?
C35A C34A C33A 119.5(6) . . ?
C35A C34A H34B 120.2 . . ?
C33A C34A H34B 120.2 . . ?
C34A C35A C36A 122.4(6) . . ?
C34A C35A H35B 118.8 . . ?
C36A C35A H35B 118.8 . . ?
C35A C36A C31A 119.3(6) . . ?
C35A C36A C37A 116.5(6) . . ?
C31A C36A C37A 124.1(6) . . ?
N31A C37A C36A 127.0(6) . . ?
N31A C37A H37B 116.5 . . ?
C36A C37A H37B 116.5 . . ?
C39A C38A C43A 120.0 . . ?
C39A C38A N31A 123.3(4) . . ?
C43A C38A N31A 116.6(4) . . ?
C40A C39A C38A 120.0 . . ?
C40A C39A H39B 120.0 . . ?
C38A C39A H39B 120.0 . . ?
C39A C40A C41A 120.0 . . ?
C39A C40A H40B 120.0 . . ?
C41A C40A H40B 120.0 . . ?
C42A C41A C40A 120.0 . . ?
C42A C41A H41B 120.0 . . ?
C40A C41A H41B 120.0 . . ?
C41A C42A C43A 120.0 . . ?
C41A C42A H42B 120.0 . . ?
C43A C42A H42B 120.0 . . ?
O33A C43A C42A 124.0(4) . . ?
O33A C43A C38A 116.0(4) . . ?
C42A C43A C38A 120.0 . . ?
O33A C44A H44D 109.5 . . ?
O33A C44A H44E 109.5 . . ?
H44D C44A H44E 109.5 . . ?
O33A C44A H44F 109.5 . . ?
H44D C44A H44F 109.5 . . ?
H44E C44A H44F 109.5 . . ?
O32A C45A H45D 109.5 . . ?
O32A C45A H45E 109.5 . . ?
H45D C45A H45E 109.5 . . ?
O32A C45A H45F 109.5 . . ?
H45D C45A H45F 109.5 . . ?
H45E C45A H45F 109.5 . . ?
C51 O51 Zn1 115.9(4) . . ?
C51 O52 Dy1 148.4(5) . . ?
O52 C51 O51 123.3(6) . . ?
O52 C51 C52 120.2(8) . . ?
O51 C51 C52 116.4(7) . . ?
C51 C52 H52A 109.5 . . ?
C51 C52 H52B 109.5 . . ?
H52A C52 H52B 109.5 . . ?
C51 C52 H52C 109.5 . . ?
H52A C52 H52C 109.5 . . ?
H52B C52 H52C 109.5 . . ?
C53 O53 Dy1 147.3(5) . . ?
C53 O54 Zn2 118.1(4) . . ?
O54 C53 O53 124.3(5) . . ?
O54 C53 C54 116.9(7) . . ?
O53 C53 C54 118.8(7) . . ?
C53 C54 H54A 109.5 . . ?
C53 C54 H54B 109.5 . . ?
H54A C54 H54B 109.5 . . ?
C53 C54 H54C 109.5 . . ?
H54A C54 H54C 109.5 . . ?
H54B C54 H54C 109.5 . . ?
C55 O55 Zn1 124.9(3) . . ?
C55 O56 Dy1 146.2(3) . . ?
O56 C55 O55 125.1(5) . . ?
O56 C55 C56 117.7(5) . . ?
O55 C55 C56 117.1(4) . . ?
C55 C56 H56A 109.5 . . ?
C55 C56 H56B 109.5 . . ?
H56A C56 H56B 109.5 . . ?
C55 C56 H56C 109.5 . . ?
H56A C56 H56C 109.5 . . ?
H56B C56 H56C 109.5 . . ?
C57 O57 Dy1 148.4(3) . . ?
C57 O58 Zn2 124.2(3) . . ?
O57 C57 O58 123.7(5) . . ?
O57 C57 C58 118.8(5) . . ?
O58 C57 C58 117.6(4) . . ?
C57 C58 H58A 109.5 . . ?
C57 C58 H58B 109.5 . . ?
H58A C58 H58B 109.5 . . ?
C57 C58 H58C 109.5 . . ?
H58A C58 H58C 109.5 . . ?
H58B C58 H58C 109.5 . . ?

loop_
_geom_bond_atom_site_label_1
_geom_bond_atom_site_label_2
_geom_bond_distance
_geom_bond_site_symmetry_2
_geom_bond_publ_flag
Dy1 O53 2.274(4) . ?
Dy1 O56 2.277(3) . ?
Dy1 O52 2.287(4) . ?
Dy1 O57 2.287(3) . ?
Dy1 O11 2.317(3) . ?
Dy1 O31A 2.330(8) . ?
Dy1 O31 2.354(8) . ?
Dy1 O32 2.460(10) . ?
Dy1 O12 2.511(3) . ?
Dy1 O32A 2.522(10) . ?
Zn2 O54 1.939(4) . ?
Zn2 O58 1.950(3) . ?
Zn2 N11 1.988(5) . ?
Zn2 O11 2.037(3) . ?
Zn2 O13 2.356(4) . ?
Zn1 N31A 1.910(9) . ?
Zn1 O51 1.947(4) . ?
Zn1 O55 1.948(4) . ?
Zn1 O31A 1.994(8) . ?
Zn1 O31 2.071(8) . ?
Zn1 N31 2.110(10) . ?
Zn1 O33 2.307(9) . ?
Zn1 O33A 2.323(8) . ?
O11 C11 1.317(6) . ?
N11 C17 1.293(7) . ?
N11 C18 1.435(7) . ?
C11 C12 1.400(6) . ?
C11 C16 1.428(7) . ?
O12 C12 1.386(6) . ?
O12 C25 1.445(5) . ?
C12 C13 1.359(7) . ?
O13 C23 1.358(8) . ?
O13 C24 1.407(8) . ?
C13 C14 1.369(8) . ?
C13 H13 0.9500 . ?
C14 C15 1.411(8) . ?
C14 H14 0.9500 . ?
C15 C16 1.393(8) . ?
C15 H15 0.9500 . ?
C16 C17 1.441(7) . ?
C17 H17 0.9500 . ?
C18 C23 1.377(9) . ?
C18 C19 1.399(9) . ?
C19 C20 1.376(8) . ?
C19 H19 0.9500 . ?
C20 C21 1.362(11) . ?
C20 H20 0.9500 . ?
C21 C22 1.396(11) . ?
C21 H21 0.9500 . ?
C22 C23 1.404(8) . ?
C22 H22 0.9500 . ?
C24 H24A 0.9800 . ?
C24 H24B 0.9800 . ?
C24 H24C 0.9800 . ?
C25 H25A 0.9800 . ?
C25 H25B 0.9800 . ?
C25 H25C 0.9800 . ?
O31 C31 1.304(7) . ?
O32 C32 1.382(7) . ?
O32 C45 1.441(6) . ?
O33 C43 1.333(7) . ?
O33 C44 1.418(10) . ?
N31 C37 1.264(9) . ?
N31 C38 1.441(6) . ?
C31 C32 1.409(8) . ?
C31 C36 1.412(8) . ?
C32 C33 1.371(8) . ?
C33 C34 1.409(9) . ?
C33 H33A 0.9500 . ?
C34 C35 1.355(9) . ?
C34 H34A 0.9500 . ?
C35 C36 1.397(9) . ?
C35 H35A 0.9500 . ?
C36 C37 1.444(9) . ?
C37 H37A 0.9500 . ?
C38 C39 1.3900 . ?
C38 C43 1.3900 . ?
C39 C40 1.3900 . ?
C39 H39A 0.9500 . ?
C40 C41 1.3900 . ?
C40 H40A 0.9500 . ?
C41 C42 1.3900 . ?
C41 H41A 0.9500 . ?
C42 C43 1.3900 . ?
C42 H42A 0.9500 . ?
C44 H44A 0.9800 . ?
C44 H44B 0.9800 . ?
C44 H44C 0.9800 . ?
C45 H45A 0.9800 . ?
C45 H45B 0.9800 . ?
C45 H45C 0.9800 . ?
O31A C31A 1.304(7) . ?
O32A C32A 1.382(7) . ?
O32A C45A 1.440(6) . ?
O33A C43A 1.333(7) . ?
O33A C44A 1.416(10) . ?
N31A C37A 1.264(9) . ?
N31A C38A 1.441(6) . ?
C31A C32A 1.410(8) . ?
C31A C36A 1.412(7) . ?
C32A C33A 1.371(8) . ?
C33A C34A 1.408(9) . ?
C33A H33B 0.9500 . ?
C34A C35A 1.355(9) . ?
C34A H34B 0.9500 . ?
C35A C36A 1.396(9) . ?
C35A H35B 0.9500 . ?
C36A C37A 1.444(9) . ?
C37A H37B 0.9500 . ?
C38A C39A 1.3900 . ?
C38A C43A 1.3900 . ?
C39A C40A 1.3900 . ?
C39A H39B 0.9500 . ?
C40A C41A 1.3900 . ?
C40A H40B 0.9500 . ?
C41A C42A 1.3900 . ?
C41A H41B 0.9500 . ?
C42A C43A 1.3900 . ?
C42A H42B 0.9500 . ?
C44A H44D 0.9800 . ?
C44A H44E 0.9800 . ?
C44A H44F 0.9800 . ?
C45A H45D 0.9800 . ?
C45A H45E 0.9800 . ?
C45A H45F 0.9800 . ?
O51 C51 1.248(8) . ?
O52 C51 1.233(8) . ?
C51 C52 1.484(9) . ?
C52 H52A 0.9800 . ?
C52 H52B 0.9800 . ?
C52 H52C 0.9800 . ?
O53 C53 1.262(8) . ?
O54 C53 1.252(8) . ?
C53 C54 1.484(9) . ?
C54 H54A 0.9800 . ?
C54 H54B 0.9800 . ?
C54 H54C 0.9800 . ?
O55 C55 1.258(6) . ?
O56 C55 1.237(6) . ?
C55 C56 1.501(7) . ?
C56 H56A 0.9800 . ?
C56 H56B 0.9800 . ?
C56 H56C 0.9800 . ?
O57 C57 1.256(5) . ?
O58 C57 1.261(6) . ?
C57 C58 1.486(7) . ?
C58 H58A 0.9800 . ?
C58 H58B 0.9800 . ?
C58 H58C 0.9800 . ?
Cl1 Cl1A 1.184(13) . ?

loop_
_geom_hbond_atom_site_label_D
_geom_hbond_atom_site_label_H
_geom_hbond_atom_site_label_A
_geom_hbond_distance_DH
_geom_hbond_distance_HA
_geom_hbond_distance_DA
_geom_hbond_angle_DHA
_geom_hbond_site_symmetry_A
_geom_hbond_publ_flag
C17 H17 Cl1A 0.95 2.50 3.436(14) 170.4 1_545 yes
C19 H19 Cl1A 0.95 2.86 3.484(15) 124.2 1_545 yes
C19 H19 Cl1A 0.95 2.95 3.811(12) 151.9 2_666 yes
C24 H24A O54 0.98 2.67 3.214(8) 115.6 . yes
C24 H24C O33 0.98 2.61 3.331(16) 130.8 1_545 yes
C24 H24C O33A 0.98 2.54 3.331(15) 138.1 1_545 yes
C25 H25A O31A 0.98 2.51 3.093(19) 118.0 . yes
C37 H37A Cl1A 0.95 2.82 3.714(16) 156.8 . yes
C39 H39A Cl1 0.95 2.85 3.778(11) 164.4 . yes
C45 H45C O57 0.98 2.67 3.133(17) 109.4 . yes
C58 H58C O57 0.98 2.57 3.520(7) 162.0 2_566 yes

loop_
_geom_torsion_atom_site_label_1
_geom_torsion_atom_site_label_2
_geom_torsion_atom_site_label_3
_geom_torsion_atom_site_label_4
_geom_torsion
_geom_torsion_site_symmetry_1
_geom_torsion_site_symmetry_2
_geom_torsion_site_symmetry_3
_geom_torsion_site_symmetry_4
_geom_torsion_publ_flag
Zn2 O11 C11 C12 164.5(3) . . . . ?
Dy1 O11 C11 C12 -9.0(6) . . . . ?
Zn2 O11 C11 C16 -17.0(6) . . . . ?
Dy1 O11 C11 C16 169.5(4) . . . . ?
C25 O12 C12 C13 -1.7(7) . . . . ?
Dy1 O12 C12 C13 -178.4(4) . . . . ?
C25 O12 C12 C11 -179.3(4) . . . . ?
Dy1 O12 C12 C11 4.0(5) . . . . ?
O11 C11 C12 C13 -175.0(5) . . . . ?
C16 C11 C12 C13 6.3(7) . . . . ?
O11 C11 C12 O12 2.5(6) . . . . ?
C16 C11 C12 O12 -176.1(4) . . . . ?
O12 C12 C13 C14 -179.5(5) . . . . ?
C11 C12 C13 C14 -2.3(8) . . . . ?
C12 C13 C14 C15 -4.3(9) . . . . ?
C13 C14 C15 C16 6.5(10) . . . . ?
C14 C15 C16 C11 -2.1(9) . . . . ?
C14 C15 C16 C17 179.9(6) . . . . ?
O11 C11 C16 C15 177.5(5) . . . . ?
C12 C11 C16 C15 -4.0(7) . . . . ?
O11 C11 C16 C17 -4.7(8) . . . . ?
C12 C11 C16 C17 173.8(5) . . . . ?
C18 N11 C17 C16 -178.1(5) . . . . ?
Zn2 N11 C17 C16 4.9(8) . . . . ?
C15 C16 C17 N11 -170.3(6) . . . . ?
C11 C16 C17 N11 11.9(9) . . . . ?
C17 N11 C18 C23 -150.1(5) . . . . ?
Zn2 N11 C18 C23 27.2(6) . . . . ?
C17 N11 C18 C19 32.3(8) . . . . ?
Zn2 N11 C18 C19 -150.5(5) . . . . ?
C23 C18 C19 C20 1.0(9) . . . . ?
N11 C18 C19 C20 178.5(5) . . . . ?
C18 C19 C20 C21 0.4(10) . . . . ?
C19 C20 C21 C22 -1.9(11) . . . . ?
C20 C21 C22 C23 1.8(10) . . . . ?
C24 O13 C23 C18 -178.3(5) . . . . ?
Zn2 O13 C23 C18 -21.4(5) . . . . ?
C24 O13 C23 C22 0.5(8) . . . . ?
Zn2 O13 C23 C22 157.4(5) . . . . ?
C19 C18 C23 O13 177.8(5) . . . . ?
N11 C18 C23 O13 0.1(7) . . . . ?
C19 C18 C23 C22 -1.0(8) . . . . ?
N11 C18 C23 C22 -178.7(5) . . . . ?
C21 C22 C23 O13 -179.1(5) . . . . ?
C21 C22 C23 C18 -0.3(8) . . . . ?
Zn1 O31 C31 C32 168.3(16) . . . . ?
Dy1 O31 C31 C32 -12(3) . . . . ?
Zn1 O31 C31 C36 -12(3) . . . . ?
Dy1 O31 C31 C36 167.4(16) . . . . ?
C45 O32 C32 C33 -1(3) . . . . ?
Dy1 O32 C32 C33 178.6(15) . . . . ?
C45 O32 C32 C31 179.3(16) . . . . ?
Dy1 O32 C32 C31 -1(2) . . . . ?
O31 C31 C32 C33 -172(2) . . . . ?
C36 C31 C32 C33 9(3) . . . . ?
O31 C31 C32 O32 8(3) . . . . ?
C36 C31 C32 O32 -172(2) . . . . ?
O32 C32 C33 C34 174.0(18) . . . . ?
C31 C32 C33 C34 -7(3) . . . . ?
C32 C33 C34 C35 3(2) . . . . ?
C33 C34 C35 C36 -2(2) . . . . ?
C34 C35 C36 C31 5(2) . . . . ?
C34 C35 C36 C37 -179.1(14) . . . . ?
O31 C31 C36 C35 173(2) . . . . ?
C32 C31 C36 C35 -8(3) . . . . ?
O31 C31 C36 C37 -3(3) . . . . ?
C32 C31 C36 C37 176.6(19) . . . . ?
C38 N31 C37 C36 -173.5(15) . . . . ?
Zn1 N31 C37 C36 12(3) . . . . ?
C35 C36 C37 N31 -173.0(17) . . . . ?
C31 C36 C37 N31 3(3) . . . . ?
C37 N31 C38 C39 24.9(18) . . . . ?
Zn1 N31 C38 C39 -159.8(6) . . . . ?
C37 N31 C38 C43 -155.3(13) . . . . ?
Zn1 N31 C38 C43 20.0(11) . . . . ?
C43 C38 C39 C40 0.0 . . . . ?
N31 C38 C39 C40 179.8(10) . . . . ?
C38 C39 C40 C41 0.0 . . . . ?
C39 C40 C41 C42 0.0 . . . . ?
C40 C41 C42 C43 0.0 . . . . ?
C44 O33 C43 C42 17.0(17) . . . . ?
Zn1 O33 C43 C42 161.5(6) . . . . ?
C44 O33 C43 C38 -164.0(12) . . . . ?
Zn1 O33 C43 C38 -19.4(10) . . . . ?
C41 C42 C43 O33 179.0(11) . . . . ?
C41 C42 C43 C38 0.0 . . . . ?
C39 C38 C43 O33 -179.1(10) . . . . ?
N31 C38 C43 O33 1.1(11) . . . . ?
C39 C38 C43 C42 0.0 . . . . ?
N31 C38 C43 C42 -179.8(10) . . . . ?
Zn1 O31A C31A C32A 163.5(15) . . . . ?
Dy1 O31A C31A C32A -5(3) . . . . ?
Zn1 O31A C31A C36A -18(3) . . . . ?
Dy1 O31A C31A C36A 172.7(15) . . . . ?
C45A O32A C32A C33A 1(3) . . . . ?
Dy1 O32A C32A C33A -172.3(14) . . . . ?
C45A O32A C32A C31A -176.3(15) . . . . ?
Dy1 O32A C32A C31A 11(2) . . . . ?
O31A C31A C32A C33A 178.8(19) . . . . ?
C36A C31A C32A C33A 1(3) . . . . ?
O31A C31A C32A O32A -4(3) . . . . ?
C36A C31A C32A O32A 177.6(18) . . . . ?
O32A C32A C33A C34A -176.8(16) . . . . ?
C31A C32A C33A C34A 0(3) . . . . ?
C32A C33A C34A C35A -3(2) . . . . ?
C33A C34A C35A C36A 5(2) . . . . ?
C34A C35A C36A C31A -4(2) . . . . ?
C34A C35A C36A C37A 179.7(13) . . . . ?
O31A C31A C36A C35A -176.5(18) . . . . ?
C32A C31A C36A C35A 2(3) . . . . ?
O31A C31A C36A C37A -1(3) . . . . ?
C32A C31A C36A C37A 177.2(17) . . . . ?
C38A N31A C37A C36A 179.2(14) . . . . ?
Zn1 N31A C37A C36A 4(2) . . . . ?
C35A C36A C37A N31A -174.3(16) . . . . ?
C31A C36A C37A N31A 10(3) . . . . ?
C37A N31A C38A C39A 24.3(16) . . . . ?
Zn1 N31A C38A C39A -160.0(6) . . . . ?
C37A N31A C38A C43A -159.0(12) . . . . ?
Zn1 N31A C38A C43A 16.7(11) . . . . ?
C43A C38A C39A C40A 0.0 . . . . ?
N31A C38A C39A C40A 176.6(9) . . . . ?
C38A C39A C40A C41A 0.0 . . . . ?
C39A C40A C41A C42A 0.0 . . . . ?
C40A C41A C42A C43A 0.0 . . . . ?
C44A O33A C43A C42A 14.5(16) . . . . ?
Zn1 O33A C43A C42A 162.9(5) . . . . ?
C44A O33A C43A C38A -166.0(11) . . . . ?
Zn1 O33A C43A C38A -17.6(9) . . . . ?
C41A C42A C43A O33A 179.5(10) . . . . ?
C41A C42A C43A C38A 0.0 . . . . ?
C39A C38A C43A O33A -179.5(9) . . . . ?
N31A C38A C43A O33A 3.7(10) . . . . ?
C39A C38A C43A C42A 0.0 . . . . ?
N31A C38A C43A C42A -176.8(9) . . . . ?
Dy1 O52 C51 O51 52.8(12) . . . . ?
Dy1 O52 C51 C52 -128.2(9) . . . . ?
Zn1 O51 C51 O52 -2.0(9) . . . . ?
Zn1 O51 C51 C52 179.0(6) . . . . ?
Zn2 O54 C53 O53 -0.7(9) . . . . ?
Zn2 O54 C53 C54 179.4(5) . . . . ?
Dy1 O53 C53 O54 42.9(11) . . . . ?
Dy1 O53 C53 C54 -137.1(7) . . . . ?
Dy1 O56 C55 O55 17.3(11) . . . . ?
Dy1 O56 C55 C56 -163.3(5) . . . . ?
Zn1 O55 C55 O56 -1.3(8) . . . . ?
Zn1 O55 C55 C56 179.3(5) . . . . ?
Dy1 O57 C57 O58 15.2(11) . . . . ?
Dy1 O57 C57 C58 -164.7(5) . . . . ?
Zn2 O58 C57 O57 -2.1(8) . . . . ?
Zn2 O58 C57 C58 177.8(4) . . . . ?
